data_7112683
loop_
_publ_author_name
'Zhao, Xiaoxi'
'Stephan, Douglas W.'

_publ_section_title
;
 Bis-boranes in the frustrated Lewis pair activation of carbon dioxide.
;
_journal_issue 6
_journal_name_full 'Chemical communications (Cambridge, England)'
_journal_page_first 1833
_journal_page_last 1835
_journal_paper_doi 10.1039/c0cc04791k
_journal_volume 47
_journal_year 2011
_chemical_formula_sum 'C41.5 H34 B2 Cl F20 O2 P'
_chemical_formula_weight 1032.73
_chemical_name_systematic
;
?
;
_space_group_IT_number 2
_symmetry_cell_setting triclinic
_symmetry_space_group_name_Hall '-P 1'
_symmetry_space_group_name_H-M 'P -1'
_atom_sites_solution_hydrogens geom
_atom_sites_solution_primary direct
_atom_sites_solution_secondary difmap
_audit_creation_method SHELXL-97
_cell_angle_alpha 86.446(2)
_cell_angle_beta 83.838(2)
_cell_angle_gamma 80.780(2)
_cell_formula_units_Z 4
_cell_length_a 11.3566(4)
_cell_length_b 11.5364(5)
_cell_length_c 33.8526(13)
_cell_measurement_reflns_used 69357
_cell_measurement_temperature 150(2)
_cell_measurement_theta_max 28.70
_cell_measurement_theta_min 1.79
_cell_volume 4348.0(3)
_computing_structure_refinement 'SHELXL-97 (Sheldrick, 2008)'
_computing_structure_solution 'SHELXS-97 (Sheldrick, 2008)'
_diffrn_ambient_temperature 150(2)
_diffrn_measured_fraction_theta_full 0.980
_diffrn_measured_fraction_theta_max 0.980
_diffrn_radiation_monochromator graphite
_diffrn_radiation_source 'fine-focus sealed tube'
_diffrn_radiation_type MoK\a
_diffrn_radiation_wavelength 0.71073
_diffrn_reflns_av_R_equivalents 0.0591
_diffrn_reflns_av_sigmaI/netI 0.1008
_diffrn_reflns_limit_h_max 15
_diffrn_reflns_limit_h_min -15
_diffrn_reflns_limit_k_max 15
_diffrn_reflns_limit_k_min -15
_diffrn_reflns_limit_l_max 45
_diffrn_reflns_limit_l_min -44
_diffrn_reflns_number 69357
_diffrn_reflns_theta_full 28.70
_diffrn_reflns_theta_max 28.70
_diffrn_reflns_theta_min 1.79
_exptl_absorpt_coefficient_mu 0.248
_exptl_absorpt_correction_T_max 0.7458
_exptl_absorpt_correction_T_min 0.6941
_exptl_absorpt_correction_type multi-scan
_exptl_absorpt_process_details SADABS
_exptl_crystal_colour colourless
_exptl_crystal_density_diffrn 1.578
_exptl_crystal_density_method 'not measured'
_exptl_crystal_description needle
_exptl_crystal_F_000 2084
_exptl_crystal_size_max 0.31
_exptl_crystal_size_mid 0.08
_exptl_crystal_size_min 0.06
_refine_diff_density_max 2.046
_refine_diff_density_min -0.973
_refine_diff_density_rms 0.088
_refine_ls_extinction_method none
_refine_ls_goodness_of_fit_ref 1.029
_refine_ls_hydrogen_treatment refall
_refine_ls_matrix_type full
_refine_ls_number_parameters 1255
_refine_ls_number_reflns 22022
_refine_ls_number_restraints 4
_refine_ls_restrained_S_all 1.029
_refine_ls_R_factor_all 0.1421
_refine_ls_R_factor_gt 0.0687
_refine_ls_shift/su_max 0.001
_refine_ls_shift/su_mean 0.000
_refine_ls_structure_factor_coef Fsqd
_refine_ls_weighting_details 'calc w=1/[\s^2^(Fo^2^)+(0.0948P)^2^+0.8418P] where P=(Fo^2^+2Fc^2^)/3'
_refine_ls_weighting_scheme calc
_refine_ls_wR_factor_gt 0.1637
_refine_ls_wR_factor_ref 0.1984
_reflns_number_gt 12060
_reflns_number_total 22022
_reflns_threshold_expression >2sigma(I)
_cod_data_source_file c0cc04791k.txt
_cod_data_source_block ((C6F5)2B)2CCMe2(O2CPBu3)
_cod_depositor_comments
;
The following automatic conversions were performed:

'_symmetry_cell_setting' value 'Triclinic' changed to 'triclinic'
according to
/usr/data/users/saulius/automatic-downloads/retrospective/RSC/lib/dictionaries/cif_core.dic
dictionary named 'cif_core.dic' version 2.4.2 from 2011-04-26.

Automatic conversion script
Id: cif_fix_values 2281 2013-09-26 08:29:07Z andrius 
;
_cod_original_sg_symbol_H-M P-1
_cod_original_formula_sum 'C41.50 H34 B2 Cl F20 O2 P'
_cod_database_code 7112683

loop_
_symmetry_equiv_pos_as_xyz
'x, y, z'
'-x, -y, -z'

loop_
_atom_site_label
_atom_site_type_symbol
_atom_site_fract_x
_atom_site_fract_y
_atom_site_fract_z
_atom_site_U_iso_or_equiv
_atom_site_adp_type
_atom_site_occupancy
_atom_site_symmetry_multiplicity
_atom_site_calc_flag
_atom_site_refinement_flags
P1 P 0.05688(7) 0.68945(7) 0.38408(2) 0.01670(18) Uani 1 1 d .
P2 P 0.93242(7) 0.79948(7) 0.11924(2) 0.01616(17) Uani 1 1 d .
F1 F -0.04368(15) 0.33080(16) 0.34492(5) 0.0243(4) Uani 1 1 d .
F2 F -0.18781(16) 0.22623(17) 0.39798(6) 0.0298(5) Uani 1 1 d .
F3 F -0.10037(17) 0.10572(17) 0.46286(6) 0.0329(5) Uani 1 1 d .
F4 F 0.13871(18) 0.08346(18) 0.47137(6) 0.0347(5) Uani 1 1 d .
F5 F 0.28459(16) 0.18045(17) 0.41867(6) 0.0283(4) Uani 1 1 d .
F6 F 0.25005(17) 0.50782(16) 0.28214(5) 0.0289(4) Uani 1 1 d .
F7 F 0.2195(2) 0.4951(2) 0.20581(6) 0.0446(6) Uani 1 1 d .
F8 F 0.14231(19) 0.3058(2) 0.17962(6) 0.0488(6) Uani 1 1 d .
F9 F 0.10531(19) 0.1216(2) 0.23223(7) 0.0439(6) Uani 1 1 d .
F10 F 0.12408(17) 0.13647(16) 0.30877(6) 0.0330(5) Uani 1 1 d .
F11 F 0.23648(15) 0.41199(16) 0.43582(5) 0.0231(4) Uani 1 1 d .
F12 F 0.30085(17) 0.34646(18) 0.50794(5) 0.0348(5) Uani 1 1 d .
F13 F 0.53339(18) 0.33199(19) 0.52357(6) 0.0387(5) Uani 1 1 d .
F14 F 0.70031(16) 0.38738(18) 0.46459(6) 0.0339(5) Uani 1 1 d .
F15 F 0.63911(15) 0.45457(17) 0.39213(5) 0.0277(4) Uani 1 1 d .
F16 F 0.47173(16) 0.67391(16) 0.38176(5) 0.0255(4) Uani 1 1 d .
F17 F 0.59720(19) 0.80859(18) 0.33285(6) 0.0379(5) Uani 1 1 d .
F18 F 0.6770(2) 0.7431(2) 0.25753(7) 0.0502(6) Uani 1 1 d .
F19 F 0.6223(2) 0.5414(2) 0.23186(6) 0.0497(6) Uani 1 1 d .
F20 F 0.49357(18) 0.40834(18) 0.27837(6) 0.0335(5) Uani 1 1 d .
F21 F 0.33727(15) 1.02273(17) 0.10436(5) 0.0287(4) Uani 1 1 d .
F22 F 0.26089(16) 1.09947(17) 0.03452(6) 0.0326(5) Uani 1 1 d .
F23 F 0.41083(18) 1.17835(18) -0.02484(6) 0.0372(5) Uani 1 1 d .
F24 F 0.64708(17) 1.17277(18) -0.01379(5) 0.0338(5) Uani 1 1 d .
F25 F 0.72596(15) 1.09939(16) 0.05589(5) 0.0240(4) Uani 1 1 d .
F26 F 0.49647(18) 1.06913(18) 0.21578(6) 0.0352(5) Uani 1 1 d .
F27 F 0.3869(2) 0.9209(2) 0.26301(6) 0.0531(6) Uani 1 1 d .
F28 F 0.3466(2) 0.7146(2) 0.23641(7) 0.0489(6) Uani 1 1 d .
F29 F 0.42051(17) 0.66060(17) 0.15938(7) 0.0369(5) Uani 1 1 d .
F30 F 0.51770(16) 0.81347(16) 0.10972(5) 0.0273(4) Uani 1 1 d .
F31 F 0.74055(16) 0.97112(15) 0.20594(5) 0.0250(4) Uani 1 1 d .
F32 F 0.76586(18) 0.97605(18) 0.28299(6) 0.0342(5) Uani 1 1 d .
F33 F 0.83472(17) 1.16602(19) 0.31277(5) 0.0349(5) Uani 1 1 d .
F34 F 0.86936(18) 1.35609(18) 0.26324(6) 0.0348(5) Uani 1 1 d .
F35 F 0.85402(17) 1.35055(16) 0.18612(6) 0.0296(4) Uani 1 1 d .
F36 F 1.02442(16) 1.16295(16) 0.14228(6) 0.0280(4) Uani 1 1 d .
F37 F 1.15986(18) 1.27413(19) 0.08879(7) 0.0399(5) Uani 1 1 d .
F38 F 1.0608(2) 1.4049(2) 0.02751(7) 0.0494(6) Uani 1 1 d .
F39 F 0.8193(2) 1.43167(18) 0.02421(6) 0.0405(5) Uani 1 1 d .
F40 F 0.68215(17) 1.32567(16) 0.07731(6) 0.0304(5) Uani 1 1 d .
O1 O 0.12928(17) 0.47159(17) 0.35595(6) 0.0166(4) Uani 1 1 d .
O2 O 0.27550(17) 0.56440(17) 0.37268(6) 0.0168(4) Uani 1 1 d .
O3 O 0.70977(17) 0.92714(17) 0.11828(6) 0.0169(4) Uani 1 1 d .
O4 O 0.85401(18) 1.02419(17) 0.13428(6) 0.0176(4) Uani 1 1 d .
C1 C 0.1686(3) 0.5557(3) 0.36881(8) 0.0155(6) Uani 1 1 d .
C2 C 0.3468(3) 0.3429(3) 0.35113(9) 0.0188(7) Uani 1 1 d .
C3 C 0.4271(3) 0.2456(3) 0.34422(9) 0.0229(7) Uani 1 1 d .
C4 C 0.3960(3) 0.1304(3) 0.33282(11) 0.0331(8) Uani 1 1 d .
H4A H 0.3096 0.1305 0.3387 0.050 Uiso 1 1 calc R
H4B H 0.4397 0.0654 0.3480 0.050 Uiso 1 1 calc R
H4C H 0.4185 0.1205 0.3043 0.050 Uiso 1 1 calc R
C5 C 0.5612(3) 0.2377(3) 0.34571(12) 0.0340(9) Uani 1 1 d .
H5A H 0.5811 0.3169 0.3470 0.051 Uiso 1 1 calc R
H5B H 0.6037 0.2013 0.3218 0.051 Uiso 1 1 calc R
H5C H 0.5853 0.1900 0.3693 0.051 Uiso 1 1 calc R
C6 C 0.1289(3) 0.2633(3) 0.37857(9) 0.0189(7) Uani 1 1 d .
C7 C 0.0063(3) 0.2688(3) 0.37577(9) 0.0203(7) Uani 1 1 d .
C8 C -0.0707(3) 0.2160(3) 0.40270(10) 0.0223(7) Uani 1 1 d .
C9 C -0.0263(3) 0.1551(3) 0.43562(9) 0.0232(7) Uani 1 1 d .
C10 C 0.0940(3) 0.1445(3) 0.43967(9) 0.0236(7) Uani 1 1 d .
C11 C 0.1686(3) 0.1970(3) 0.41162(9) 0.0208(7) Uani 1 1 d .
C12 C 0.1864(3) 0.3248(3) 0.30011(9) 0.0194(7) Uani 1 1 d .
C13 C 0.2104(3) 0.4104(3) 0.27147(9) 0.0229(7) Uani 1 1 d .
C14 C 0.1961(3) 0.4059(3) 0.23152(10) 0.0289(8) Uani 1 1 d .
C15 C 0.1586(3) 0.3103(3) 0.21814(10) 0.0302(8) Uani 1 1 d .
C16 C 0.1387(3) 0.2191(3) 0.24466(10) 0.0288(8) Uani 1 1 d .
C17 C 0.1509(3) 0.2290(3) 0.28461(10) 0.0226(7) Uani 1 1 d .
C18 C 0.4343(3) 0.4340(3) 0.40937(9) 0.0178(6) Uani 1 1 d .
C19 C 0.3547(3) 0.4061(3) 0.44103(9) 0.0178(6) Uani 1 1 d .
C20 C 0.3841(3) 0.3721(3) 0.47899(9) 0.0233(7) Uani 1 1 d .
C21 C 0.5015(3) 0.3647(3) 0.48680(9) 0.0253(7) Uani 1 1 d .
C22 C 0.5857(3) 0.3924(3) 0.45700(10) 0.0250(7) Uani 1 1 d .
C23 C 0.5509(3) 0.4267(3) 0.41951(9) 0.0196(7) Uani 1 1 d .
C24 C 0.4743(3) 0.5330(3) 0.33323(9) 0.0190(7) Uani 1 1 d .
C25 C 0.5054(3) 0.6376(3) 0.34426(9) 0.0208(7) Uani 1 1 d .
C26 C 0.5712(3) 0.7090(3) 0.31985(10) 0.0258(7) Uani 1 1 d .
C27 C 0.6111(3) 0.6759(3) 0.28167(10) 0.0312(8) Uani 1 1 d .
C28 C 0.5839(3) 0.5737(3) 0.26918(10) 0.0328(8) Uani 1 1 d .
C29 C 0.5163(3) 0.5053(3) 0.29425(9) 0.0241(7) Uani 1 1 d .
C30 C -0.0948(3) 0.6448(3) 0.38363(10) 0.0252(7) Uani 1 1 d .
C31 C -0.1179(3) 0.6223(3) 0.34076(11) 0.0326(8) Uani 1 1 d .
H31A H -0.1929 0.5901 0.3414 0.049 Uiso 1 1 calc R
H31B H -0.0514 0.5661 0.3289 0.049 Uiso 1 1 calc R
H31C H -0.1239 0.6965 0.3248 0.049 Uiso 1 1 calc R
C32 C -0.1014(3) 0.5309(3) 0.40985(10) 0.0287(8) Uani 1 1 d .
H32A H -0.1559 0.4853 0.3994 0.043 Uiso 1 1 calc R
H32B H -0.1311 0.5513 0.4372 0.043 Uiso 1 1 calc R
H32C H -0.0213 0.4841 0.4095 0.043 Uiso 1 1 calc R
C33 C -0.1968(3) 0.7398(3) 0.40036(12) 0.0356(9) Uani 1 1 d .
H33A H -0.2739 0.7119 0.4004 0.053 Uiso 1 1 calc R
H33B H -0.1971 0.8123 0.3837 0.053 Uiso 1 1 calc R
H33C H -0.1840 0.7552 0.4276 0.053 Uiso 1 1 calc R
C34 C 0.0842(3) 0.7295(3) 0.43523(9) 0.0220(7) Uani 1 1 d .
C35 C 0.0340(3) 0.6474(3) 0.46803(10) 0.0319(8) Uani 1 1 d .
H35A H 0.0536 0.6681 0.4939 0.048 Uiso 1 1 calc R
H35B H 0.0696 0.5658 0.4631 0.048 Uiso 1 1 calc R
H35C H -0.0533 0.6559 0.4680 0.048 Uiso 1 1 calc R
C36 C 0.0215(3) 0.8563(3) 0.44185(11) 0.0327(8) Uani 1 1 d .
H36A H 0.0350 0.8792 0.4682 0.049 Uiso 1 1 calc R
H36B H -0.0648 0.8608 0.4402 0.049 Uiso 1 1 calc R
H36C H 0.0543 0.9095 0.4214 0.049 Uiso 1 1 calc R
C37 C 0.2183(3) 0.7223(3) 0.44020(10) 0.0285(8) Uani 1 1 d .
H37A H 0.2274 0.7545 0.4656 0.043 Uiso 1 1 calc R
H37B H 0.2560 0.7678 0.4184 0.043 Uiso 1 1 calc R
H37C H 0.2569 0.6400 0.4398 0.043 Uiso 1 1 calc R
C38 C 0.0908(3) 0.8054(3) 0.34465(9) 0.0236(7) Uani 1 1 d .
C39 C 0.1199(4) 0.7480(3) 0.30427(10) 0.0369(9) Uani 1 1 d .
H39A H 0.1305 0.8087 0.2832 0.055 Uiso 1 1 calc R
H39B H 0.0539 0.7074 0.2992 0.055 Uiso 1 1 calc R
H39C H 0.1939 0.6912 0.3046 0.055 Uiso 1 1 calc R
C40 C 0.2030(3) 0.8581(3) 0.35184(11) 0.0330(8) Uani 1 1 d .
H40A H 0.2225 0.9118 0.3294 0.049 Uiso 1 1 calc R
H40B H 0.2708 0.7947 0.3543 0.049 Uiso 1 1 calc R
H40C H 0.1870 0.9013 0.3764 0.049 Uiso 1 1 calc R
C41 C -0.0156(3) 0.9049(3) 0.34260(11) 0.0325(8) Uani 1 1 d .
H41A H 0.0059 0.9658 0.3229 0.049 Uiso 1 1 calc R
H41B H -0.0361 0.9389 0.3687 0.049 Uiso 1 1 calc R
H41C H -0.0847 0.8736 0.3349 0.049 Uiso 1 1 calc R
C42 C 0.8142(3) 0.9351(3) 0.12491(8) 0.0150(6) Uani 1 1 d .
C43 C 0.6331(3) 1.1462(3) 0.14159(8) 0.0184(6) Uani 1 1 d .
C44 C 0.5506(3) 1.2401(3) 0.15078(10) 0.0242(7) Uani 1 1 d .
C45 C 0.4167(3) 1.2443(3) 0.15112(12) 0.0362(9) Uani 1 1 d .
H45A H 0.3992 1.1650 0.1481 0.054 Uiso 1 1 calc R
H45B H 0.3876 1.2963 0.1291 0.054 Uiso 1 1 calc R
H45C H 0.3766 1.2742 0.1764 0.054 Uiso 1 1 calc R
C46 C 0.5798(3) 1.3558(3) 0.16319(11) 0.0343(9) Uani 1 1 d .
H46A H 0.6654 1.3586 0.1564 0.051 Uiso 1 1 calc R
H46B H 0.5601 1.3621 0.1920 0.051 Uiso 1 1 calc R
H46C H 0.5326 1.4212 0.1492 0.051 Uiso 1 1 calc R
C47 C 0.5367(3) 1.0579(3) 0.08444(9) 0.0197(7) Uani 1 1 d .
C48 C 0.4190(3) 1.0601(3) 0.07649(9) 0.0221(7) Uani 1 1 d .
C49 C 0.3762(3) 1.1003(3) 0.04040(10) 0.0250(7) Uani 1 1 d .
C50 C 0.4516(3) 1.1401(3) 0.00994(9) 0.0258(7) Uani 1 1 d .
C51 C 0.5695(3) 1.1374(3) 0.01593(9) 0.0234(7) Uani 1 1 d .
C52 C 0.6088(3) 1.0975(3) 0.05232(9) 0.0195(7) Uani 1 1 d .
C53 C 0.5139(3) 0.9505(3) 0.15948(9) 0.0204(7) Uani 1 1 d .
C54 C 0.4780(3) 0.9715(3) 0.19918(10) 0.0270(8) Uani 1 1 d .
C55 C 0.4205(3) 0.8944(4) 0.22472(10) 0.0347(9) Uani 1 1 d .
C56 C 0.4004(3) 0.7904(3) 0.21160(11) 0.0316(8) Uani 1 1 d .
C57 C 0.4352(3) 0.7640(3) 0.17279(10) 0.0260(7) Uani 1 1 d .
C58 C 0.4883(3) 0.8442(3) 0.14796(9) 0.0218(7) Uani 1 1 d .
C59 C 0.7953(3) 1.1607(3) 0.19158(9) 0.0188(6) Uani 1 1 d .
C60 C 0.7746(3) 1.0700(3) 0.21855(9) 0.0210(7) Uani 1 1 d .
C61 C 0.7870(3) 1.0689(3) 0.25871(9) 0.0244(7) Uani 1 1 d .
C62 C 0.8200(3) 1.1653(3) 0.27409(9) 0.0254(7) Uani 1 1 d .
C63 C 0.8385(3) 1.2598(3) 0.24880(10) 0.0250(7) Uani 1 1 d .
C64 C 0.8287(3) 1.2549(3) 0.20873(9) 0.0217(7) Uani 1 1 d .
C65 C 0.8460(3) 1.2340(3) 0.11276(9) 0.0193(7) Uani 1 1 d .
C66 C 0.9690(3) 1.2277(3) 0.11324(9) 0.0233(7) Uani 1 1 d .
C67 C 1.0421(3) 1.2825(3) 0.08552(10) 0.0276(8) Uani 1 1 d .
C68 C 0.9922(3) 1.3496(3) 0.05478(10) 0.0320(8) Uani 1 1 d .
C69 C 0.8706(3) 1.3625(3) 0.05325(9) 0.0290(8) Uani 1 1 d .
C70 C 0.8003(3) 1.3058(3) 0.08156(9) 0.0232(7) Uani 1 1 d .
C71 C 0.8503(3) 0.6692(3) 0.12206(9) 0.0223(7) Uani 1 1 d .
C72 C 0.7566(3) 0.6737(3) 0.15864(10) 0.0276(8) Uani 1 1 d .
H72A H 0.6993 0.6206 0.1554 0.041 Uiso 1 1 calc R
H72B H 0.7139 0.7541 0.1611 0.041 Uiso 1 1 calc R
H72C H 0.7970 0.6491 0.1826 0.041 Uiso 1 1 calc R
C73 C 0.7852(3) 0.6684(3) 0.08434(10) 0.0269(8) Uani 1 1 d .
H73A H 0.7386 0.6034 0.0868 0.040 Uiso 1 1 calc R
H73B H 0.8445 0.6584 0.0610 0.040 Uiso 1 1 calc R
H73C H 0.7314 0.7430 0.0812 0.040 Uiso 1 1 calc R
C74 C 0.9382(3) 0.5537(3) 0.12543(11) 0.0304(8) Uani 1 1 d .
H74A H 0.8944 0.4870 0.1256 0.046 Uiso 1 1 calc R
H74B H 0.9764 0.5507 0.1502 0.046 Uiso 1 1 calc R
H74C H 0.9996 0.5497 0.1027 0.046 Uiso 1 1 calc R
C75 C 1.0125(3) 0.8275(3) 0.06860(9) 0.0240(7) Uani 1 1 d .
C76 C 0.9195(3) 0.8770(3) 0.03921(10) 0.0337(9) Uani 1 1 d .
H76A H 0.9602 0.8829 0.0123 0.050 Uiso 1 1 calc R
H76B H 0.8797 0.9551 0.0471 0.050 Uiso 1 1 calc R
H76C H 0.8597 0.8243 0.0397 0.050 Uiso 1 1 calc R
C77 C 1.0868(3) 0.7147(3) 0.05202(10) 0.0305(8) Uani 1 1 d .
H77A H 1.1343 0.7341 0.0273 0.046 Uiso 1 1 calc R
H77B H 1.0330 0.6603 0.0467 0.046 Uiso 1 1 calc R
H77C H 1.1407 0.6776 0.0715 0.046 Uiso 1 1 calc R
C78 C 1.0934(3) 0.9202(3) 0.07060(12) 0.0377(9) Uani 1 1 d .
H78A H 1.1250 0.9427 0.0436 0.056 Uiso 1 1 calc R
H78B H 1.1600 0.8879 0.0862 0.056 Uiso 1 1 calc R
H78C H 1.0470 0.9895 0.0833 0.056 Uiso 1 1 calc R
C79 C 1.0329(3) 0.7897(3) 0.16066(10) 0.0274(8) Uani 1 1 d .
C80 C 1.1513(3) 0.7072(3) 0.14833(12) 0.0379(9) Uani 1 1 d .
H80A H 1.1992 0.6915 0.1710 0.057 Uiso 1 1 calc R
H80B H 1.1967 0.7450 0.1263 0.057 Uiso 1 1 calc R
H80C H 1.1328 0.6330 0.1398 0.057 Uiso 1 1 calc R
C81 C 1.0675(3) 0.9101(3) 0.16919(12) 0.0367(9) Uani 1 1 d .
H81A H 1.1312 0.8975 0.1871 0.055 Uiso 1 1 calc R
H81B H 0.9972 0.9600 0.1817 0.055 Uiso 1 1 calc R
H81C H 1.0960 0.9486 0.1442 0.055 Uiso 1 1 calc R
C82 C 0.9722(4) 0.7420(3) 0.19953(10) 0.0385(9) Uani 1 1 d .
H82A H 1.0222 0.7453 0.2212 0.058 Uiso 1 1 calc R
H82B H 0.9619 0.6603 0.1966 0.058 Uiso 1 1 calc R
H82C H 0.8936 0.7897 0.2057 0.058 Uiso 1 1 calc R
B1 B 0.2088(3) 0.3399(3) 0.34660(10) 0.0180(7) Uani 1 1 d .
B2 B 0.3899(3) 0.4590(3) 0.36463(10) 0.0179(7) Uani 1 1 d .
B3 B 0.5906(3) 1.0310(3) 0.12780(10) 0.0189(7) Uani 1 1 d .
B4 B 0.7718(3) 1.1520(3) 0.14476(10) 0.0186(7) Uani 1 1 d .
C83 C 0.5300(13) 1.4828(15) -0.0219(3) 0.136(6) Uiso 0.50 1 d PD
H83A H 0.4557 1.5460 -0.0169 0.163 Uiso 0.50 1 d P
H83B H 0.5451 1.4298 -0.0014 0.163 Uiso 0.50 1 d P
C84 C 0.5044(18) 0.003(3) 0.4735(6) 0.275(16) Uiso 0.50 1 d PD
H84A H 0.4398 0.0800 0.4732 0.330 Uiso 0.50 1 d P
H84B H 0.4963 -0.0395 0.4973 0.330 Uiso 0.50 1 d P
Cl1 Cl 0.5536(9) 1.4405(7) -0.0701(2) 0.282(5) Uani 0.50 1 d PD
Cl2 Cl 0.6454(9) 1.5540(6) -0.0408(3) 0.302(6) Uani 0.50 1 d PD
Cl3 Cl 0.6405(6) 0.0362(6) 0.4563(3) 0.238(4) Uani 0.50 1 d PD
Cl4 Cl 0.5044(8) -0.0686(7) 0.4300(2) 0.245(4) Uani 0.50 1 d PD

loop_
_atom_site_aniso_label
_atom_site_aniso_U_11
_atom_site_aniso_U_22
_atom_site_aniso_U_33
_atom_site_aniso_U_23
_atom_site_aniso_U_13
_atom_site_aniso_U_12
P1 0.0146(4) 0.0172(4) 0.0180(4) 0.0003(3) -0.0016(3) -0.0020(3)
P2 0.0164(4) 0.0148(4) 0.0170(4) 0.0007(3) -0.0013(3) -0.0023(3)
F1 0.0208(10) 0.0281(11) 0.0251(10) 0.0048(8) -0.0056(7) -0.0075(8)
F2 0.0183(10) 0.0373(12) 0.0348(11) -0.0019(9) 0.0017(8) -0.0097(8)
F3 0.0332(11) 0.0363(12) 0.0288(11) 0.0050(9) 0.0089(8) -0.0143(9)
F4 0.0389(12) 0.0364(12) 0.0282(11) 0.0133(9) -0.0043(9) -0.0086(9)
F5 0.0213(10) 0.0321(11) 0.0312(11) 0.0085(8) -0.0062(8) -0.0047(8)
F6 0.0411(12) 0.0223(11) 0.0247(10) 0.0022(8) 0.0001(8) -0.0131(9)
F7 0.0584(15) 0.0504(15) 0.0239(11) 0.0110(10) -0.0037(10) -0.0105(12)
F8 0.0425(13) 0.0855(18) 0.0226(11) -0.0156(11) -0.0058(9) -0.0160(12)
F9 0.0396(13) 0.0521(14) 0.0465(13) -0.0295(11) 0.0008(10) -0.0198(11)
F10 0.0389(12) 0.0240(11) 0.0397(12) -0.0067(9) 0.0003(9) -0.0164(9)
F11 0.0147(9) 0.0317(11) 0.0236(9) 0.0010(8) -0.0005(7) -0.0076(8)
F12 0.0313(11) 0.0501(14) 0.0217(10) 0.0073(9) 0.0052(8) -0.0114(10)
F13 0.0395(12) 0.0549(14) 0.0225(10) 0.0116(9) -0.0118(9) -0.0092(10)
F14 0.0214(10) 0.0514(14) 0.0315(11) 0.0039(9) -0.0128(8) -0.0088(9)
F15 0.0152(9) 0.0409(12) 0.0271(10) 0.0052(8) -0.0009(8) -0.0086(8)
F16 0.0274(10) 0.0273(11) 0.0239(10) -0.0044(8) -0.0003(8) -0.0109(8)
F17 0.0442(13) 0.0321(12) 0.0422(12) 0.0028(9) -0.0035(10) -0.0226(10)
F18 0.0588(15) 0.0603(16) 0.0369(13) 0.0089(11) 0.0084(11) -0.0391(13)
F19 0.0635(16) 0.0684(17) 0.0216(11) -0.0049(10) 0.0152(10) -0.0351(13)
F20 0.0403(12) 0.0400(12) 0.0231(10) -0.0098(9) 0.0082(9) -0.0191(10)
F21 0.0165(10) 0.0428(12) 0.0275(10) 0.0032(9) -0.0002(8) -0.0100(8)
F22 0.0237(11) 0.0403(12) 0.0361(11) -0.0017(9) -0.0118(9) -0.0054(9)
F23 0.0440(13) 0.0450(13) 0.0237(10) 0.0048(9) -0.0139(9) -0.0055(10)
F24 0.0350(12) 0.0412(13) 0.0229(10) 0.0067(9) 0.0042(8) -0.0065(9)
F25 0.0176(10) 0.0265(11) 0.0273(10) 0.0008(8) 0.0000(7) -0.0042(8)
F26 0.0410(12) 0.0439(13) 0.0223(10) -0.0092(9) 0.0058(9) -0.0140(10)
F27 0.0622(16) 0.0769(18) 0.0216(11) -0.0016(11) 0.0142(10) -0.0276(13)
F28 0.0472(14) 0.0544(15) 0.0462(14) 0.0204(11) 0.0065(11) -0.0269(12)
F29 0.0293(11) 0.0261(12) 0.0563(14) 0.0044(10) -0.0016(10) -0.0117(9)
F30 0.0278(11) 0.0273(11) 0.0288(10) -0.0072(8) 0.0016(8) -0.0108(8)
F31 0.0321(11) 0.0222(10) 0.0233(10) 0.0001(8) -0.0038(8) -0.0117(8)
F32 0.0402(12) 0.0415(13) 0.0228(10) 0.0102(9) -0.0060(9) -0.0142(10)
F33 0.0347(12) 0.0540(14) 0.0184(10) -0.0070(9) -0.0070(8) -0.0089(10)
F34 0.0401(12) 0.0350(12) 0.0335(11) -0.0144(9) -0.0074(9) -0.0109(10)
F35 0.0409(12) 0.0210(10) 0.0295(11) -0.0029(8) -0.0017(9) -0.0129(9)
F36 0.0232(10) 0.0284(11) 0.0337(11) 0.0027(8) -0.0044(8) -0.0083(8)
F37 0.0290(12) 0.0428(13) 0.0492(14) -0.0064(10) 0.0089(10) -0.0169(10)
F38 0.0620(16) 0.0473(14) 0.0390(13) 0.0064(10) 0.0183(11) -0.0278(12)
F39 0.0635(15) 0.0293(12) 0.0269(11) 0.0085(9) -0.0001(10) -0.0082(10)
F40 0.0337(12) 0.0269(11) 0.0294(11) 0.0054(8) -0.0053(9) -0.0017(9)
O1 0.0153(11) 0.0171(11) 0.0180(10) -0.0015(8) -0.0011(8) -0.0041(9)
O2 0.0137(11) 0.0190(11) 0.0183(10) -0.0011(8) -0.0009(8) -0.0051(9)
O3 0.0150(11) 0.0179(11) 0.0181(10) -0.0006(8) -0.0008(8) -0.0042(9)
O4 0.0188(11) 0.0147(11) 0.0198(11) -0.0011(8) -0.0017(8) -0.0043(9)
C1 0.0166(16) 0.0176(16) 0.0129(14) 0.0011(11) 0.0005(11) -0.0064(13)
C2 0.0198(16) 0.0220(17) 0.0142(14) -0.0009(12) 0.0014(12) -0.0047(13)
C3 0.0202(17) 0.0224(18) 0.0261(17) -0.0011(13) -0.0014(13) -0.0037(14)
C4 0.031(2) 0.024(2) 0.044(2) -0.0077(16) -0.0022(16) -0.0023(16)
C5 0.0178(18) 0.035(2) 0.047(2) -0.0096(18) 0.0015(16) -0.0001(15)
C6 0.0199(16) 0.0186(17) 0.0192(15) -0.0026(12) -0.0016(12) -0.0054(13)
C7 0.0232(17) 0.0189(17) 0.0201(15) -0.0020(12) -0.0027(13) -0.0067(13)
C8 0.0202(17) 0.0207(18) 0.0275(17) -0.0060(13) -0.0005(13) -0.0068(13)
C9 0.0274(18) 0.0202(18) 0.0221(16) -0.0033(13) 0.0073(13) -0.0095(14)
C10 0.0297(19) 0.0195(18) 0.0222(16) 0.0024(13) -0.0019(14) -0.0074(14)
C11 0.0206(17) 0.0186(17) 0.0233(16) 0.0003(13) -0.0029(13) -0.0037(13)
C12 0.0147(15) 0.0221(17) 0.0217(16) -0.0038(13) -0.0013(12) -0.0035(13)
C13 0.0245(18) 0.0235(18) 0.0215(16) -0.0038(13) -0.0022(13) -0.0054(14)
C14 0.0261(19) 0.035(2) 0.0237(17) 0.0029(15) 0.0006(14) -0.0033(16)
C15 0.0197(18) 0.051(2) 0.0210(17) -0.0116(16) -0.0024(13) -0.0053(16)
C16 0.0229(18) 0.035(2) 0.0314(19) -0.0190(16) -0.0011(14) -0.0066(15)
C17 0.0196(17) 0.0209(18) 0.0273(17) -0.0030(13) 0.0021(13) -0.0053(14)
C18 0.0152(15) 0.0198(17) 0.0188(15) 0.0010(12) -0.0015(12) -0.0044(13)
C19 0.0105(15) 0.0199(17) 0.0228(16) -0.0013(12) -0.0013(12) -0.0018(12)
C20 0.0247(18) 0.0260(19) 0.0183(15) 0.0013(13) 0.0052(13) -0.0071(14)
C21 0.0273(18) 0.031(2) 0.0192(16) 0.0027(13) -0.0077(13) -0.0066(15)
C22 0.0184(17) 0.031(2) 0.0264(17) -0.0005(14) -0.0066(13) -0.0037(14)
C23 0.0163(16) 0.0233(18) 0.0192(15) -0.0016(13) 0.0007(12) -0.0046(13)
C24 0.0127(15) 0.0254(18) 0.0185(15) 0.0030(12) -0.0009(12) -0.0037(13)
C25 0.0181(16) 0.0269(19) 0.0175(15) 0.0001(13) -0.0020(12) -0.0043(14)
C26 0.0251(18) 0.0244(19) 0.0311(18) 0.0042(14) -0.0081(14) -0.0120(15)
C27 0.031(2) 0.040(2) 0.0253(18) 0.0105(15) -0.0013(14) -0.0189(17)
C28 0.033(2) 0.047(2) 0.0186(17) -0.0012(15) 0.0064(14) -0.0139(18)
C29 0.0248(18) 0.0273(19) 0.0221(16) -0.0009(14) -0.0014(13) -0.0105(15)
C30 0.0124(16) 0.032(2) 0.0321(18) -0.0023(15) -0.0026(13) -0.0047(14)
C31 0.0248(19) 0.039(2) 0.037(2) -0.0025(16) -0.0123(15) -0.0064(16)
C32 0.0236(18) 0.030(2) 0.0327(19) -0.0037(15) 0.0024(14) -0.0085(15)
C33 0.0146(17) 0.041(2) 0.049(2) -0.0030(18) 0.0018(16) -0.0005(16)
C34 0.0230(17) 0.0251(18) 0.0179(15) -0.0049(13) -0.0026(13) -0.0016(14)
C35 0.036(2) 0.039(2) 0.0193(17) 0.0003(15) -0.0019(14) -0.0021(17)
C36 0.033(2) 0.030(2) 0.035(2) -0.0118(16) -0.0025(16) 0.0006(16)
C37 0.0279(19) 0.030(2) 0.0294(18) -0.0095(15) -0.0088(15) -0.0028(15)
C38 0.0282(18) 0.0199(18) 0.0218(16) 0.0035(13) -0.0011(13) -0.0038(14)
C39 0.053(2) 0.032(2) 0.0238(18) 0.0060(15) 0.0030(16) -0.0054(18)
C40 0.030(2) 0.024(2) 0.044(2) 0.0117(16) 0.0010(16) -0.0082(16)
C41 0.033(2) 0.024(2) 0.040(2) 0.0093(15) -0.0084(16) -0.0018(16)
C42 0.0168(15) 0.0176(16) 0.0110(13) 0.0017(11) 0.0005(11) -0.0060(12)
C43 0.0208(16) 0.0203(17) 0.0139(14) -0.0002(12) 0.0002(12) -0.0041(13)
C44 0.0246(18) 0.0226(18) 0.0243(17) -0.0047(13) -0.0011(13) 0.0000(14)
C45 0.0222(19) 0.036(2) 0.048(2) -0.0129(18) 0.0027(16) 0.0041(16)
C46 0.037(2) 0.025(2) 0.040(2) -0.0112(16) -0.0037(17) 0.0037(16)
C47 0.0199(16) 0.0192(17) 0.0203(15) -0.0035(12) -0.0005(12) -0.0041(13)
C48 0.0205(17) 0.0224(18) 0.0239(16) -0.0002(13) -0.0006(13) -0.0062(14)
C49 0.0208(17) 0.0265(19) 0.0284(18) -0.0047(14) -0.0070(14) -0.0012(14)
C50 0.034(2) 0.0257(19) 0.0181(15) -0.0015(13) -0.0087(14) -0.0024(15)
C51 0.0286(19) 0.0220(18) 0.0187(16) -0.0010(13) 0.0013(13) -0.0039(14)
C52 0.0147(16) 0.0193(17) 0.0246(16) -0.0032(13) -0.0013(12) -0.0027(13)
C53 0.0156(16) 0.0265(18) 0.0197(15) 0.0012(13) -0.0026(12) -0.0055(13)
C54 0.0224(18) 0.037(2) 0.0228(17) -0.0034(15) 0.0014(13) -0.0098(15)
C55 0.028(2) 0.052(3) 0.0238(18) 0.0030(17) 0.0042(14) -0.0111(18)
C56 0.0217(18) 0.039(2) 0.033(2) 0.0134(16) 0.0032(14) -0.0130(16)
C57 0.0212(18) 0.0227(19) 0.0344(19) 0.0059(14) -0.0026(14) -0.0064(14)
C58 0.0144(16) 0.0269(19) 0.0238(16) 0.0000(13) -0.0009(12) -0.0035(13)
C59 0.0155(16) 0.0220(17) 0.0182(15) 0.0000(12) 0.0012(12) -0.0026(13)
C60 0.0202(16) 0.0232(18) 0.0209(16) -0.0038(13) -0.0031(13) -0.0055(13)
C61 0.0219(17) 0.030(2) 0.0217(16) 0.0030(14) -0.0029(13) -0.0047(14)
C62 0.0187(17) 0.037(2) 0.0208(16) -0.0051(14) -0.0025(13) -0.0019(15)
C63 0.0236(18) 0.0271(19) 0.0263(17) -0.0112(14) -0.0030(14) -0.0053(14)
C64 0.0207(17) 0.0181(17) 0.0253(17) -0.0002(13) 0.0020(13) -0.0035(13)
C65 0.0236(17) 0.0150(16) 0.0199(15) -0.0047(12) 0.0020(13) -0.0062(13)
C66 0.0289(19) 0.0184(17) 0.0231(16) -0.0025(13) -0.0001(14) -0.0061(14)
C67 0.029(2) 0.0206(18) 0.0324(19) -0.0079(14) 0.0090(15) -0.0071(15)
C68 0.043(2) 0.024(2) 0.0275(18) -0.0013(15) 0.0132(16) -0.0128(17)
C69 0.049(2) 0.0179(18) 0.0195(17) 0.0009(13) -0.0008(15) -0.0040(16)
C70 0.0290(19) 0.0168(17) 0.0242(17) -0.0037(13) -0.0019(14) -0.0041(14)
C71 0.0234(17) 0.0192(17) 0.0243(16) -0.0009(13) 0.0011(13) -0.0057(14)
C72 0.0286(19) 0.0245(19) 0.0284(18) 0.0061(14) 0.0035(14) -0.0072(15)
C73 0.0296(19) 0.0251(19) 0.0287(18) -0.0051(14) -0.0042(14) -0.0100(15)
C74 0.035(2) 0.0193(19) 0.036(2) 0.0011(15) -0.0010(16) -0.0037(15)
C75 0.0234(18) 0.0218(18) 0.0236(17) 0.0034(13) 0.0073(13) -0.0013(14)
C76 0.037(2) 0.036(2) 0.0225(17) 0.0089(15) 0.0037(15) 0.0014(17)
C77 0.029(2) 0.030(2) 0.0283(18) -0.0024(15) 0.0078(15) 0.0011(16)
C78 0.034(2) 0.028(2) 0.048(2) 0.0044(17) 0.0136(17) -0.0073(17)
C79 0.0278(19) 0.0253(19) 0.0307(18) -0.0019(14) -0.0136(15) -0.0015(15)
C80 0.031(2) 0.032(2) 0.052(2) -0.0012(18) -0.0198(18) 0.0020(17)
C81 0.034(2) 0.033(2) 0.047(2) -0.0107(18) -0.0239(18) -0.0011(17)
C82 0.049(2) 0.043(2) 0.0226(18) 0.0018(16) -0.0143(17) -0.0003(19)
B1 0.0195(18) 0.0163(19) 0.0175(16) -0.0003(13) 0.0011(13) -0.0030(14)
B2 0.0118(17) 0.022(2) 0.0188(17) 0.0021(14) -0.0002(13) -0.0007(14)
B3 0.0143(18) 0.024(2) 0.0169(17) -0.0008(14) 0.0010(13) -0.0016(15)
B4 0.0220(19) 0.0152(19) 0.0180(17) -0.0010(13) -0.0011(14) -0.0013(14)
Cl1 0.404(12) 0.190(7) 0.192(7) -0.033(5) -0.085(7) 0.177(8)
Cl2 0.354(12) 0.132(5) 0.339(13) 0.093(7) 0.080(9) 0.086(6)
Cl3 0.168(6) 0.209(7) 0.302(10) 0.090(7) -0.003(6) 0.021(5)
Cl4 0.279(9) 0.213(7) 0.194(7) 0.009(6) -0.014(6) 0.100(6)

loop_
_atom_type_symbol
_atom_type_description
_atom_type_scat_dispersion_real
_atom_type_scat_dispersion_imag
_atom_type_scat_source
C C 0.0033 0.0016 'International Tables Vol C Tables 4.2.6.8 and 6.1.1.4'
H H 0.0000 0.0000 'International Tables Vol C Tables 4.2.6.8 and 6.1.1.4'
O O 0.0106 0.0060 'International Tables Vol C Tables 4.2.6.8 and 6.1.1.4'
B B 0.0013 0.0007 'International Tables Vol C Tables 4.2.6.8 and 6.1.1.4'
F F 0.0171 0.0103 'International Tables Vol C Tables 4.2.6.8 and 6.1.1.4'
P P 0.1023 0.0942 'International Tables Vol C Tables 4.2.6.8 and 6.1.1.4'
Cl Cl 0.1484 0.1585 'International Tables Vol C Tables 4.2.6.8 and 6.1.1.4'

loop_
_geom_angle_atom_site_label_1
_geom_angle_atom_site_label_2
_geom_angle_atom_site_label_3
_geom_angle
_geom_angle_site_symmetry_1
_geom_angle_site_symmetry_3
C30 P1 C38 114.12(15) . .
C30 P1 C34 112.01(15) . .
C38 P1 C34 112.21(15) . .
C30 P1 C1 105.50(14) . .
C38 P1 C1 103.38(13) . .
C34 P1 C1 108.90(13) . .
C71 P2 C75 113.60(14) . .
C71 P2 C79 111.07(15) . .
C75 P2 C79 113.00(15) . .
C71 P2 C42 106.83(14) . .
C75 P2 C42 102.62(13) . .
C79 P2 C42 109.12(13) . .
C1 O1 B1 125.5(2) . .
C1 O2 B2 124.7(2) . .
C42 O3 B3 124.6(2) . .
C42 O4 B4 125.2(2) . .
O1 C1 O2 128.0(3) . .
O1 C1 P1 117.9(2) . .
O2 C1 P1 114.1(2) . .
C3 C2 B1 119.1(3) . .
C3 C2 B2 119.9(3) . .
B1 C2 B2 121.0(3) . .
C2 C3 C4 124.4(3) . .
C2 C3 C5 124.6(3) . .
C4 C3 C5 111.0(3) . .
C11 C6 C7 113.4(3) . .
C11 C6 B1 126.4(3) . .
C7 C6 B1 120.0(3) . .
F1 C7 C8 115.9(3) . .
F1 C7 C6 119.2(3) . .
C8 C7 C6 124.9(3) . .
F2 C8 C7 121.2(3) . .
F2 C8 C9 120.0(3) . .
C7 C8 C9 118.8(3) . .
F3 C9 C10 121.0(3) . .
F3 C9 C8 119.9(3) . .
C10 C9 C8 119.1(3) . .
F4 C10 C9 119.6(3) . .
F4 C10 C11 120.1(3) . .
C9 C10 C11 120.3(3) . .
F5 C11 C10 115.0(3) . .
F5 C11 C6 121.5(3) . .
C10 C11 C6 123.5(3) . .
C13 C12 C17 112.9(3) . .
C13 C12 B1 120.0(3) . .
C17 C12 B1 127.0(3) . .
F6 C13 C12 119.5(3) . .
F6 C13 C14 115.9(3) . .
C12 C13 C14 124.7(3) . .
F7 C14 C15 119.9(3) . .
F7 C14 C13 120.4(3) . .
C15 C14 C13 119.7(3) . .
F8 C15 C14 120.3(3) . .
F8 C15 C16 120.9(3) . .
C14 C15 C16 118.8(3) . .
F9 C16 C15 120.4(3) . .
F9 C16 C17 120.2(3) . .
C15 C16 C17 119.4(3) . .
F10 C17 C12 120.6(3) . .
F10 C17 C16 115.0(3) . .
C12 C17 C16 124.4(3) . .
C19 C18 C23 113.0(3) . .
C19 C18 B2 120.1(3) . .
C23 C18 B2 126.7(3) . .
F11 C19 C20 115.0(3) . .
F11 C19 C18 119.7(3) . .
C20 C19 C18 125.3(3) . .
F12 C20 C21 120.0(3) . .
F12 C20 C19 121.3(3) . .
C21 C20 C19 118.7(3) . .
F13 C21 C22 120.2(3) . .
F13 C21 C20 120.3(3) . .
C22 C21 C20 119.5(3) . .
F14 C22 C21 119.8(3) . .
F14 C22 C23 120.8(3) . .
C21 C22 C23 119.3(3) . .
F15 C23 C22 115.4(3) . .
F15 C23 C18 120.4(3) . .
C22 C23 C18 124.2(3) . .
C25 C24 C29 113.5(3) . .
C25 C24 B2 119.9(3) . .
C29 C24 B2 126.5(3) . .
F16 C25 C26 115.6(3) . .
F16 C25 C24 119.5(3) . .
C26 C25 C24 124.8(3) . .
F17 C26 C27 120.2(3) . .
F17 C26 C25 121.0(3) . .
C27 C26 C25 118.7(3) . .
F18 C27 C28 121.0(3) . .
F18 C27 C26 119.9(3) . .
C28 C27 C26 119.1(3) . .
F19 C28 C27 119.2(3) . .
F19 C28 C29 120.2(3) . .
C27 C28 C29 120.5(3) . .
F20 C29 C28 115.0(3) . .
F20 C29 C24 121.7(3) . .
C28 C29 C24 123.3(3) . .
C33 C30 C32 107.5(3) . .
C33 C30 C31 108.1(3) . .
C32 C30 C31 109.0(3) . .
C33 C30 P1 112.1(2) . .
C32 C30 P1 109.5(2) . .
C31 C30 P1 110.5(2) . .
C35 C34 C37 106.5(3) . .
C35 C34 C36 108.9(3) . .
C37 C34 C36 108.8(3) . .
C35 C34 P1 111.8(2) . .
C37 C34 P1 112.6(2) . .
C36 C34 P1 108.0(2) . .
C41 C38 C39 109.7(3) . .
C41 C38 C40 108.9(3) . .
C39 C38 C40 106.1(3) . .
C41 C38 P1 111.2(2) . .
C39 C38 P1 108.8(2) . .
C40 C38 P1 111.9(2) . .
O3 C42 O4 128.2(3) . .
O3 C42 P2 118.0(2) . .
O4 C42 P2 113.7(2) . .
C44 C43 B3 119.1(3) . .
C44 C43 B4 119.4(3) . .
B3 C43 B4 121.4(3) . .
C43 C44 C45 124.8(3) . .
C43 C44 C46 124.2(3) . .
C45 C44 C46 111.0(3) . .
C48 C47 C52 113.3(3) . .
C48 C47 B3 127.0(3) . .
C52 C47 B3 119.1(3) . .
F21 C48 C47 121.0(3) . .
F21 C48 C49 115.4(3) . .
C47 C48 C49 123.7(3) . .
F22 C49 C50 119.0(3) . .
F22 C49 C48 120.7(3) . .
C50 C49 C48 120.3(3) . .
F23 C50 C51 121.1(3) . .
F23 C50 C49 120.4(3) . .
C51 C50 C49 118.4(3) . .
F24 C51 C50 120.0(3) . .
F24 C51 C52 120.3(3) . .
C50 C51 C52 119.7(3) . .
F25 C52 C51 115.8(3) . .
F25 C52 C47 119.5(3) . .
C51 C52 C47 124.6(3) . .
C54 C53 C58 113.5(3) . .
C54 C53 B3 126.7(3) . .
C58 C53 B3 119.6(3) . .
F26 C54 C53 121.9(3) . .
F26 C54 C55 115.0(3) . .
C53 C54 C55 123.0(3) . .
F27 C55 C56 119.6(3) . .
F27 C55 C54 120.0(3) . .
C56 C55 C54 120.4(3) . .
F28 C56 C55 120.6(3) . .
F28 C56 C57 120.2(3) . .
C55 C56 C57 119.2(3) . .
F29 C57 C56 120.6(3) . .
F29 C57 C58 120.6(3) . .
C56 C57 C58 118.9(3) . .
F30 C58 C57 115.6(3) . .
F30 C58 C53 119.4(3) . .
C57 C58 C53 125.0(3) . .
C60 C59 C64 113.3(3) . .
C60 C59 B4 119.6(3) . .
C64 C59 B4 127.1(3) . .
F31 C60 C59 119.9(3) . .
F31 C60 C61 115.2(3) . .
C59 C60 C61 124.9(3) . .
F32 C61 C62 119.7(3) . .
F32 C61 C60 121.1(3) . .
C62 C61 C60 119.1(3) . .
F33 C62 C63 120.9(3) . .
F33 C62 C61 120.5(3) . .
C63 C62 C61 118.5(3) . .
F34 C63 C62 119.7(3) . .
F34 C63 C64 120.3(3) . .
C62 C63 C64 120.0(3) . .
F35 C64 C63 115.4(3) . .
F35 C64 C59 120.6(3) . .
C63 C64 C59 124.0(3) . .
C66 C65 C70 113.2(3) . .
C66 C65 B4 119.8(3) . .
C70 C65 B4 126.7(3) . .
F36 C66 C67 115.6(3) . .
F36 C66 C65 119.4(3) . .
C67 C66 C65 125.0(3) . .
F37 C67 C68 119.8(3) . .
F37 C67 C66 121.1(3) . .
C68 C67 C66 119.1(3) . .
F38 C68 C69 120.5(3) . .
F38 C68 C67 120.6(3) . .
C69 C68 C67 118.9(3) . .
F39 C69 C68 119.9(3) . .
F39 C69 C70 119.9(3) . .
C68 C69 C70 120.2(3) . .
F40 C70 C69 115.1(3) . .
F40 C70 C65 121.4(3) . .
C69 C70 C65 123.5(3) . .
C74 C71 C72 108.1(3) . .
C74 C71 C73 108.5(3) . .
C72 C71 C73 108.5(3) . .
C74 C71 P2 110.7(2) . .
C72 C71 P2 110.8(2) . .
C73 C71 P2 110.1(2) . .
C78 C75 C77 109.8(3) . .
C78 C75 C76 107.1(3) . .
C77 C75 C76 108.3(3) . .
C78 C75 P2 110.2(2) . .
C77 C75 P2 111.9(2) . .
C76 C75 P2 109.5(2) . .
C82 C79 C80 109.9(3) . .
C82 C79 C81 107.3(3) . .
C80 C79 C81 107.0(3) . .
C82 C79 P2 110.9(2) . .
C80 C79 P2 108.5(2) . .
C81 C79 P2 113.2(2) . .
C2 B1 C6 121.0(3) . .
C2 B1 C12 111.5(2) . .
C6 B1 C12 113.1(3) . .
C2 B1 O1 109.4(2) . .
C6 B1 O1 96.8(2) . .
C12 B1 O1 102.1(2) . .
C2 B2 C18 109.1(2) . .
C2 B2 O2 110.9(2) . .
C18 B2 O2 101.1(2) . .
C2 B2 C24 120.2(3) . .
C18 B2 C24 115.2(3) . .
O2 B2 C24 98.0(2) . .
C43 B3 C47 109.9(3) . .
C43 B3 C53 120.7(3) . .
C47 B3 C53 114.2(3) . .
C43 B3 O3 109.8(2) . .
C47 B3 O3 103.3(2) . .
C53 B3 O3 96.7(2) . .
C43 B4 C65 120.8(3) . .
C43 B4 C59 110.0(2) . .
C65 B4 C59 115.0(3) . .
C43 B4 O4 110.2(2) . .
C65 B4 O4 97.3(2) . .
C59 B4 O4 100.8(2) . .
C83 C83 Cl2 116.2(12) 2_685 .
C83 C83 Cl1 163.8(15) 2_685 .
Cl2 C83 Cl1 77.7(7) . .
Cl3 C84 Cl4 88.3(8) . .
Cl3 C84 C84 107.5(14) . 2_656
Cl4 C84 C84 148(3) . 2_656
C83 Cl1 Cl2 50.9(4) . .
C83 Cl2 Cl1 51.4(4) . .
C84 Cl3 Cl4 46.7(5) . .
C84 Cl4 Cl3 45.0(4) . .

loop_
_geom_bond_atom_site_label_1
_geom_bond_atom_site_label_2
_geom_bond_distance
_geom_bond_site_symmetry_2
P1 C30 1.877(3) .
P1 C38 1.885(3) .
P1 C34 1.889(3) .
P1 C1 1.894(3) .
P2 C71 1.884(3) .
P2 C75 1.887(3) .
P2 C79 1.888(3) .
P2 C42 1.897(3) .
F1 C7 1.353(3) .
F2 C8 1.342(3) .
F3 C9 1.343(4) .
F4 C10 1.347(4) .
F5 C11 1.345(3) .
F6 C13 1.358(4) .
F7 C14 1.347(4) .
F8 C15 1.342(4) .
F9 C16 1.347(4) .
F10 C17 1.358(4) .
F11 C19 1.364(3) .
F12 C20 1.341(3) .
F13 C21 1.348(3) .
F14 C22 1.345(3) .
F15 C23 1.354(3) .
F16 C25 1.358(3) .
F17 C26 1.341(4) .
F18 C27 1.344(4) .
F19 C28 1.347(4) .
F20 C29 1.343(4) .
F21 C48 1.351(4) .
F22 C49 1.347(4) .
F23 C50 1.335(3) .
F24 C51 1.352(4) .
F25 C52 1.353(3) .
F26 C54 1.344(4) .
F27 C55 1.351(4) .
F28 C56 1.346(4) .
F29 C57 1.344(4) .
F30 C58 1.356(3) .
F31 C60 1.368(3) .
F32 C61 1.346(4) .
F33 C62 1.338(3) .
F34 C63 1.351(4) .
F35 C64 1.354(4) .
F36 C66 1.346(4) .
F37 C67 1.341(4) .
F38 C68 1.341(4) .
F39 C69 1.349(4) .
F40 C70 1.347(4) .
O1 C1 1.250(3) .
O1 B1 1.668(4) .
O2 C1 1.256(3) .
O2 B2 1.643(4) .
O3 C42 1.249(3) .
O3 B3 1.675(4) .
O4 C42 1.257(3) .
O4 B4 1.650(4) .
C2 C3 1.344(4) .
C2 B1 1.597(5) .
C2 B2 1.605(5) .
C3 C4 1.511(5) .
C3 C5 1.516(4) .
C6 C11 1.390(4) .
C6 C7 1.396(4) .
C6 B1 1.644(5) .
C7 C8 1.378(4) .
C8 C9 1.378(4) .
C9 C10 1.373(4) .
C10 C11 1.381(4) .
C12 C13 1.378(4) .
C12 C17 1.386(4) .
C12 B1 1.645(4) .
C13 C14 1.385(4) .
C14 C15 1.362(5) .
C15 C16 1.371(5) .
C16 C17 1.388(5) .
C18 C19 1.383(4) .
C18 C23 1.391(4) .
C18 B2 1.642(4) .
C19 C20 1.380(4) .
C20 C21 1.375(4) .
C21 C22 1.373(5) .
C22 C23 1.385(4) .
C24 C25 1.392(4) .
C24 C29 1.393(4) .
C24 B2 1.646(5) .
C25 C26 1.379(4) .
C26 C27 1.379(5) .
C27 C28 1.367(5) .
C28 C29 1.380(5) .
C30 C33 1.546(5) .
C30 C32 1.546(5) .
C30 C31 1.547(5) .
C34 C35 1.537(5) .
C34 C37 1.539(4) .
C34 C36 1.539(5) .
C38 C41 1.532(4) .
C38 C39 1.537(5) .
C38 C40 1.545(5) .
C43 C44 1.342(4) .
C43 B3 1.596(5) .
C43 B4 1.603(5) .
C44 C45 1.513(5) .
C44 C46 1.519(5) .
C47 C48 1.387(4) .
C47 C52 1.388(4) .
C47 B3 1.644(4) .
C48 C49 1.389(4) .
C49 C50 1.373(5) .
C50 C51 1.372(5) .
C51 C52 1.382(4) .
C53 C54 1.387(4) .
C53 C58 1.391(4) .
C53 B3 1.646(5) .
C54 C55 1.391(5) .
C55 C56 1.365(5) .
C56 C57 1.369(5) .
C57 C58 1.378(4) .
C59 C60 1.378(4) .
C59 C64 1.386(4) .
C59 B4 1.647(4) .
C60 C61 1.381(4) .
C61 C62 1.377(5) .
C62 C63 1.373(5) .
C63 C64 1.378(4) .
C65 C66 1.389(4) .
C65 C70 1.394(4) .
C65 B4 1.646(5) .
C66 C67 1.377(5) .
C67 C68 1.374(5) .
C68 C69 1.372(5) .
C69 C70 1.382(5) .
C71 C74 1.537(4) .
C71 C72 1.542(4) .
C71 C73 1.544(4) .
C75 C78 1.526(5) .
C75 C77 1.536(4) .
C75 C76 1.547(5) .
C79 C82 1.533(5) .
C79 C80 1.551(5) .
C79 C81 1.554(5) .
C83 C83 1.61(2) 2_685
C83 Cl2 1.704(9) .
C83 Cl1 1.715(9) .
C84 Cl3 1.684(10) .
C84 Cl4 1.733(10) .
C84 C84 1.79(4) 2_656
Cl1 Cl2 2.145(14) .
Cl3 Cl4 2.380(13) .
